data_1517621
loop_
_publ_author_name
'Mohd. R. Razali'
'Aron Urbatsch'
'Glen B. Deacon'
'Stuart R. Batten'

_publ_section_title
;
 Coordination polymers of transition metals derived from the in situ
 nucleophilic addition of alcohols to dicyanonitrosomethanide
 [C(CN)2(NO)]-
;
_journal_name_full
;
Inorganica Chimica Acta
;
_journal_page_first 120
_journal_page_last 126
_journal_volume 403
_journal_year 2013
_chemical_formula_moiety 'C26 H24 Cu2 N14 O8'
_chemical_formula_sum 'C26 H24 Cu2 N14 O8'
_chemical_formula_weight 787.67
_space_group_IT_number 5
_symmetry_cell_setting monoclinic
_symmetry_space_group_name_Hall 'C 2y'
_symmetry_space_group_name_H-M 'C 1 2 1'
_atom_sites_solution_hydrogens geom
_atom_sites_solution_primary direct
_atom_sites_solution_secondary difmap
_cell_angle_alpha 90.00
_cell_angle_beta 92.652(9)
_cell_angle_gamma 90.00
_cell_formula_units_Z 4
_cell_length_a 15.4005(19)
_cell_length_b 15.4356(19)
_cell_length_c 13.3294(17)
_cell_measurement_reflns_used 3880
_cell_measurement_temperature 123(2)
_cell_measurement_theta_max 28.08
_cell_measurement_theta_min 2.454
_cell_volume 3165.2(7)
_computing_cell_refinement 'CrysAlisPro, Agilent Technologies'
_computing_data_collection 'CrysAlisPro, Agilent Technologies'
_computing_data_reduction 'CrysAlisPro, Agilent Technologies'
_computing_molecular_graphics X-SEED
_computing_publication_material 'XCIF V6.12 (BrukerAXS, 2001).'
_computing_structure_refinement 'SHELXL-97 (Sheldrick, 1997)'
_computing_structure_solution 'SHELXS-97 (Sheldrick, 1990)'
_diffrn_ambient_temperature 123(2)
_diffrn_detector_area_resol_mean 10.3389
_diffrn_measured_fraction_theta_full 0.993
_diffrn_measured_fraction_theta_max 0.993
_diffrn_measurement_device_type 'Xcalibur, Ruby, Gemini ultra'
_diffrn_measurement_method 'phi and omega scans'
_diffrn_radiation_monochromator graphite
_diffrn_radiation_source 'Enhance (Mo) X-ray source'
_diffrn_radiation_type MoK\a
_diffrn_radiation_wavelength 0.71073
_diffrn_reflns_av_R_equivalents 0.0892
_diffrn_reflns_av_sigmaI/netI 0.0958
_diffrn_reflns_limit_h_max 19
_diffrn_reflns_limit_h_min -19
_diffrn_reflns_limit_k_max 20
_diffrn_reflns_limit_k_min -20
_diffrn_reflns_limit_l_max 17
_diffrn_reflns_limit_l_min -17
_diffrn_reflns_number 23934
_diffrn_reflns_theta_full 25.00
_diffrn_reflns_theta_max 27.50
_diffrn_reflns_theta_min 1.53
_diffrn_standards_decay_% 0
_diffrn_standards_interval_count 0
_diffrn_standards_interval_time 0
_diffrn_standards_number 0
_exptl_absorpt_coefficient_mu 1.416
_exptl_absorpt_correction_T_max 1.0000
_exptl_absorpt_correction_T_min 0.93036
_exptl_absorpt_correction_type multi-scan
_exptl_absorpt_process_details SADABS
_exptl_crystal_colour blue
_exptl_crystal_density_diffrn 1.653
_exptl_crystal_density_method 'not measured'
_exptl_crystal_description block
_exptl_crystal_F_000 1600
_exptl_crystal_size_max 0.2
_exptl_crystal_size_mid 0.2
_exptl_crystal_size_min 0.2
_refine_diff_density_max 2.675
_refine_diff_density_min -1.177
_refine_diff_density_rms 0.396
_refine_ls_abs_structure_details 'Flack H D (1983), Acta Cryst. A39, 876-881'
_refine_ls_abs_structure_Flack 0.00
_refine_ls_extinction_coef 0.0106(16)
_refine_ls_extinction_expression Fc^*^=kFc[1+0.001xFc^2^\l^3^/sin(2\q)]^-1/4^
_refine_ls_extinction_method SHELXL
_refine_ls_goodness_of_fit_ref 1.094
_refine_ls_hydrogen_treatment constr
_refine_ls_matrix_type full
_refine_ls_number_parameters 462
_refine_ls_number_reflns 7118
_refine_ls_number_restraints 1
_refine_ls_restrained_S_all 1.094
_refine_ls_R_factor_all 0.1165
_refine_ls_R_factor_gt 0.1020
_refine_ls_shift/su_max 0.455
_refine_ls_shift/su_mean 0.001
_refine_ls_structure_factor_coef Fsqd
_refine_ls_weighting_details 'calc w=1/[\s^2^(Fo^2^)+(0.2000P)^2^+0.0000P] where P=(Fo^2^+2Fc^2^)/3'
_refine_ls_weighting_scheme calc
_refine_ls_wR_factor_gt 0.2636
_refine_ls_wR_factor_ref 0.2784
_reflns_number_gt 5805
_reflns_number_total 7118
_reflns_threshold_expression >2sigma(I)
_cod_data_source_file ICA-2013-403-120-126-4.cif
_cod_data_source_block 4
_cod_original_sg_symbol_H-M C2
_cod_database_code 1517621

loop_
_symmetry_equiv_pos_as_xyz
'x, y, z'
'-x, y, -z'
'x+1/2, y+1/2, z'
'-x+1/2, y+1/2, -z'

loop_
_atom_site_label
_atom_site_type_symbol
_atom_site_fract_x
_atom_site_fract_y
_atom_site_fract_z
_atom_site_U_iso_or_equiv
_atom_site_adp_type
_atom_site_occupancy
_atom_site_symmetry_multiplicity
_atom_site_calc_flag
_atom_site_refinement_flags
Cu2 Cu 1.0000 1.24307(11) 0.5000 0.0252(5) Uani 1 2 d S
Cu3 Cu 1.0000 0.50146(10) 0.5000 0.0247(5) Uani 1 2 d S
N12 N 1.0000 0.6461(8) 0.5000 0.030(3) Uani 1 2 d S
O8 O 0.7338(5) 0.5202(6) 0.4713(7) 0.043(2) Uani 1 1 d .
N8 N 0.9292(6) 1.2463(7) 0.6219(7) 0.0323(19) Uani 1 1 d .
N13 N 0.9293(5) 0.4924(5) 0.6202(6) 0.0225(16) Uani 1 1 d .
C21 C 1.0000 0.8272(10) 0.5000 0.028(3) Uani 1 2 d S
C14 C 0.8458(7) 1.2592(6) 0.6007(8) 0.025(2) Uani 1 1 d .
C20 C 1.0000 0.9218(7) 0.5000 0.020(3) Uani 1 2 d S
N10 N 0.8851(6) 1.2642(6) 0.4311(7) 0.0293(19) Uani 1 1 d .
H10 H 0.8775 1.2715 0.3658 0.035 Uiso 1 1 calc R
O7 O 0.9572(5) 0.4885(6) 0.7092(6) 0.039(2) Uani 1 1 d .
O5 O 0.9576(5) 1.2349(6) 0.7112(6) 0.0369(19) Uani 1 1 d .
C16 C 0.8240(7) 1.2662(6) 0.4908(8) 0.026(2) Uani 1 1 d .
N11 N 1.0000 1.1033(9) 0.5000 0.026(3) Uani 1 2 d S
N15 N 0.8829(6) 0.4981(5) 0.4292(6) 0.0235(16) Uani 1 1 d .
H15 H 0.8749 0.4908 0.3639 0.028 Uiso 1 1 calc R
N14 N 0.7304(7) 0.5340(8) 0.7227(7) 0.042(2) Uani 1 1 d .
C23 C 0.9763(7) 0.6898(8) 0.4179(9) 0.034(2) Uani 1 1 d .
H23 H 0.9605 0.6584 0.3586 0.040 Uiso 1 1 calc R
C24 C 0.8473(7) 0.5054(7) 0.5948(8) 0.028(2) Uani 1 1 d .
C22 C 0.9737(7) 0.7807(8) 0.4146(8) 0.030(2) Uani 1 1 d .
H22 H 0.9542 0.8099 0.3550 0.036 Uiso 1 1 calc R
C15 C 0.7803(7) 1.2643(8) 0.6699(8) 0.034(2) Uani 1 1 d .
C25 C 0.7818(7) 0.5198(9) 0.6657(8) 0.034(3) Uani 1 1 d .
C26 C 0.8214(7) 0.5076(6) 0.4884(9) 0.027(2) Uani 1 1 d .
N9 N 0.7299(6) 1.2705(7) 0.7281(7) 0.037(2) Uani 1 1 d .
C19 C 0.9507(8) 0.9677(8) 0.4314(9) 0.034(2) Uani 1 1 d .
H19 H 0.9140 0.9381 0.3835 0.040 Uiso 1 1 calc R
C18 C 0.9538(8) 1.0566(7) 0.4313(8) 0.031(2) Uani 1 1 d .
H18 H 0.9215 1.0867 0.3798 0.037 Uiso 1 1 calc R
Cu1 Cu 0.87598(8) 0.63645(8) 0.00557(9) 0.0233(3) Uani 1 1 d .
O4 O 0.8946(5) 0.3767(5) -0.0242(6) 0.0311(16) Uani 1 1 d .
O2 O 0.8794(6) 0.8960(5) 0.0247(6) 0.0335(19) Uani 1 1 d .
N7 N 0.7283(5) 0.6366(6) 0.0000(6) 0.0264(16) Uani 1 1 d .
O1 O 0.9169(6) 0.6811(5) -0.1995(6) 0.0377(18) Uani 1 1 d .
N3 N 0.8759(6) 0.7521(5) 0.0726(7) 0.031(2) Uani 1 1 d .
H3 H 0.8700 0.7600 0.1373 0.037 Uiso 1 1 calc R
N6 N 0.8955(6) 0.5245(6) -0.0615(7) 0.0289(18) Uani 1 1 d .
H6 H 0.9072 0.5194 -0.1252 0.035 Uiso 1 1 calc R
C3 C 0.8851(7) 0.8109(7) 0.0117(8) 0.026(2) Uani 1 1 d .
O3 O 0.8683(6) 0.5805(6) 0.2195(6) 0.040(2) Uani 1 1 d .
N1 N 0.9035(6) 0.7080(6) -0.1133(7) 0.033(2) Uani 1 1 d .
C2 C 0.9196(7) 0.8577(8) -0.1633(9) 0.035(3) Uani 1 1 d .
C11 C 0.5459(7) 0.6401(7) 0.0005(7) 0.029(2) Uani 1 1 d .
C9 C 0.6798(8) 0.6650(7) -0.0799(8) 0.033(2) Uani 1 1 d .
H9 H 0.7085 0.6843 -0.1374 0.040 Uiso 1 1 calc R
N4 N 0.8788(6) 0.5604(6) 0.1307(6) 0.0263(18) Uani 1 1 d .
C1 C 0.9018(7) 0.7928(6) -0.0923(8) 0.030(2) Uani 1 1 d .
N2 N 0.9309(8) 0.9079(8) -0.2221(8) 0.042(2) Uani 1 1 d .
C10 C 0.5911(8) 0.6673(7) -0.0818(9) 0.033(2) Uani 1 1 d .
H10A H 0.5598 0.6877 -0.1402 0.040 Uiso 1 1 calc R
C4 C 0.8545(10) 0.9264(8) 0.1259(10) 0.045(3) Uani 1 1 d .
H4A H 0.7991 0.9001 0.1423 0.067 Uiso 1 1 calc R
H4B H 0.8486 0.9896 0.1253 0.067 Uiso 1 1 calc R
H4C H 0.8996 0.9095 0.1764 0.067 Uiso 1 1 calc R
C8 C 0.9036(9) 0.3517(7) -0.1272(9) 0.037(3) Uani 1 1 d .
H8A H 0.8513 0.3684 -0.1671 0.055 Uiso 1 1 calc R
H8B H 0.9115 0.2888 -0.1310 0.055 Uiso 1 1 calc R
H8C H 0.9543 0.3808 -0.1536 0.055 Uiso 1 1 calc R
N5 N 0.8538(7) 0.3559(8) 0.2262(8) 0.044(3) Uani 1 1 d .
C7 C 0.8894(7) 0.4609(8) -0.0023(7) 0.028(2) Uani 1 1 d .
C5 C 0.8786(6) 0.4771(7) 0.1036(8) 0.028(2) Uani 1 1 d .
C13 C 0.6862(8) 0.6100(8) 0.0812(9) 0.038(3) Uani 1 1 d .
H13 H 0.7192 0.5898 0.1385 0.046 Uiso 1 1 calc R
C6 C 0.8670(8) 0.4092(8) 0.1730(8) 0.034(2) Uani 1 1 d .
O6 O 0.7365(5) 1.2736(6) 0.4733(6) 0.038(2) Uani 1 1 d .
C12 C 0.5992(7) 0.6111(7) 0.0833(9) 0.034(2) Uani 1 1 d .
H12 H 0.5725 0.5918 0.1422 0.041 Uiso 1 1 calc R
C27 C 0.7114(8) 0.5276(11) 0.3623(9) 0.045(3) Uani 1 1 d .
H27A H 0.7276 0.5853 0.3387 0.068 Uiso 1 1 calc R
H27B H 0.6487 0.5191 0.3502 0.068 Uiso 1 1 calc R
H27C H 0.7430 0.4834 0.3258 0.068 Uiso 1 1 calc R
C17 C 0.7096(8) 1.2708(11) 0.3712(10) 0.051(4) Uani 1 1 d .
H17A H 0.7395 1.2234 0.3383 0.077 Uiso 1 1 calc R
H17B H 0.7238 1.3259 0.3392 0.077 Uiso 1 1 calc R
H17C H 0.6466 1.2613 0.3649 0.077 Uiso 1 1 calc R

loop_
_atom_site_aniso_label
_atom_site_aniso_U_11
_atom_site_aniso_U_22
_atom_site_aniso_U_33
_atom_site_aniso_U_23
_atom_site_aniso_U_13
_atom_site_aniso_U_12
Cu2 0.0247(9) 0.0255(10) 0.0262(9) 0.000 0.0085(7) 0.000
Cu3 0.0249(9) 0.0222(9) 0.0282(10) 0.000 0.0135(7) 0.000
N12 0.030(6) 0.017(6) 0.041(7) 0.000 0.005(5) 0.000
O8 0.024(4) 0.048(6) 0.057(6) 0.012(4) -0.001(4) -0.010(4)
N8 0.029(4) 0.033(5) 0.035(5) -0.010(4) 0.004(4) 0.002(4)
N13 0.028(4) 0.016(4) 0.025(4) -0.001(3) 0.011(3) -0.004(3)
C21 0.018(6) 0.036(8) 0.031(7) 0.000 0.019(6) 0.000
C14 0.034(5) 0.014(4) 0.028(5) 0.001(3) 0.014(4) 0.002(4)
C20 0.020(6) 0.006(6) 0.036(8) 0.000 0.020(5) 0.000
N10 0.026(4) 0.027(5) 0.035(5) 0.005(3) 0.005(4) 0.001(3)
O7 0.036(4) 0.045(5) 0.035(4) 0.004(4) -0.004(3) 0.002(4)
O5 0.042(4) 0.046(5) 0.022(3) -0.002(3) 0.002(3) 0.011(4)
C16 0.038(6) 0.009(4) 0.031(5) 0.001(3) 0.011(4) 0.002(3)
N11 0.019(5) 0.035(7) 0.026(6) 0.000 0.011(4) 0.000
N15 0.028(4) 0.019(4) 0.024(4) 0.000(3) 0.010(3) -0.005(3)
N14 0.043(6) 0.054(7) 0.030(5) 0.006(5) 0.009(4) -0.003(5)
C23 0.027(5) 0.036(6) 0.038(6) -0.003(5) 0.001(5) -0.003(4)
C24 0.029(5) 0.025(5) 0.030(5) 0.003(4) 0.015(4) -0.002(4)
C22 0.024(5) 0.036(6) 0.030(5) 0.007(4) 0.002(4) -0.010(4)
C15 0.034(6) 0.039(6) 0.029(5) 0.003(4) 0.000(5) -0.004(4)
C25 0.020(5) 0.064(8) 0.020(5) -0.001(5) 0.012(4) -0.015(5)
C26 0.023(5) 0.019(5) 0.040(6) -0.008(4) 0.004(4) 0.008(3)
N9 0.024(5) 0.058(7) 0.031(5) -0.004(4) 0.016(4) -0.009(4)
C19 0.033(6) 0.029(6) 0.039(6) -0.008(5) 0.002(5) 0.006(4)
C18 0.042(6) 0.023(5) 0.027(5) -0.001(4) -0.002(5) 0.013(4)
Cu1 0.0243(6) 0.0177(6) 0.0286(6) 0.0005(5) 0.0084(4) 0.0025(4)
O4 0.036(4) 0.028(4) 0.031(3) 0.011(3) 0.019(3) 0.014(4)
O2 0.050(5) 0.011(4) 0.041(4) -0.003(3) 0.021(4) 0.009(3)
N7 0.019(4) 0.027(4) 0.034(4) 0.001(4) 0.004(3) 0.000(4)
O1 0.047(5) 0.031(4) 0.037(4) -0.010(3) 0.015(4) 0.009(4)
N3 0.039(5) 0.016(4) 0.037(5) -0.005(4) 0.000(4) 0.009(4)
N6 0.034(5) 0.027(4) 0.026(4) 0.002(3) 0.007(4) 0.000(4)
C3 0.027(5) 0.014(5) 0.036(6) 0.002(4) 0.006(4) 0.005(4)
O3 0.054(5) 0.044(5) 0.023(4) -0.004(3) 0.001(4) -0.003(4)
N1 0.035(5) 0.031(5) 0.034(5) -0.001(4) 0.008(4) -0.003(4)
C2 0.027(5) 0.045(7) 0.032(5) -0.016(5) 0.004(4) 0.007(4)
C11 0.044(6) 0.015(4) 0.028(4) -0.001(4) 0.000(4) -0.005(4)
C9 0.044(6) 0.031(5) 0.026(5) 0.002(4) 0.007(4) -0.008(5)
N4 0.026(4) 0.030(5) 0.022(4) -0.004(3) 0.002(3) 0.009(3)
C1 0.036(6) 0.018(5) 0.037(6) -0.009(4) 0.011(5) 0.012(4)
N2 0.053(6) 0.037(5) 0.038(5) 0.002(4) 0.010(5) -0.001(5)
C10 0.048(6) 0.025(5) 0.028(5) 0.005(4) 0.012(5) -0.002(5)
C4 0.066(9) 0.034(7) 0.037(6) -0.010(5) 0.029(6) 0.009(5)
C8 0.048(7) 0.026(6) 0.036(6) -0.009(4) 0.005(5) 0.008(4)
N5 0.046(6) 0.051(7) 0.034(5) 0.010(5) 0.003(4) -0.005(5)
C7 0.029(5) 0.032(6) 0.024(5) -0.001(4) 0.005(4) 0.001(4)
C5 0.026(5) 0.027(5) 0.030(5) -0.002(4) 0.004(4) 0.008(4)
C13 0.044(6) 0.040(7) 0.031(5) 0.007(5) -0.001(5) 0.012(5)
C6 0.040(6) 0.032(5) 0.030(5) -0.007(5) -0.004(5) 0.009(5)
O6 0.023(4) 0.052(5) 0.039(5) 0.010(4) 0.005(4) -0.002(3)
C12 0.031(5) 0.030(5) 0.042(6) 0.002(4) -0.001(5) -0.001(4)
C27 0.029(6) 0.073(10) 0.034(6) -0.003(6) 0.005(5) -0.007(6)
C17 0.029(6) 0.086(11) 0.039(7) 0.003(6) 0.010(5) 0.016(6)

loop_
_atom_type_symbol
_atom_type_description
_atom_type_scat_dispersion_real
_atom_type_scat_dispersion_imag
_atom_type_scat_source
C C 0.0033 0.0016 'International Tables Vol C Tables 4.2.6.8 and 6.1.1.4'
H H 0.0000 0.0000 'International Tables Vol C Tables 4.2.6.8 and 6.1.1.4'
N N 0.0061 0.0033 'International Tables Vol C Tables 4.2.6.8 and 6.1.1.4'
O O 0.0106 0.0060 'International Tables Vol C Tables 4.2.6.8 and 6.1.1.4'
Cu Cu 0.3201 1.2651 'International Tables Vol C Tables 4.2.6.8 and 6.1.1.4'

loop_
_geom_angle_atom_site_label_1
_geom_angle_atom_site_label_2
_geom_angle_atom_site_label_3
_geom_angle
_geom_angle_site_symmetry_1
_geom_angle_site_symmetry_3
N10 Cu2 N10 161.0(5) . 2_756
N10 Cu2 N8 82.1(4) . .
N10 Cu2 N8 97.4(4) 2_756 .
N10 Cu2 N8 97.4(4) . 2_756
N10 Cu2 N8 82.1(4) 2_756 2_756
N8 Cu2 N8 177.1(6) . 2_756
N10 Cu2 N11 99.5(3) . .
N10 Cu2 N11 99.5(3) 2_756 .
N8 Cu2 N11 91.5(3) . .
N8 Cu2 N11 91.5(3) 2_756 .
N13 Cu3 N13 171.9(5) . 2_756
N13 Cu3 N15 97.7(3) . 2_756
N13 Cu3 N15 82.1(3) 2_756 2_756
N13 Cu3 N15 82.1(3) . .
N13 Cu3 N15 97.7(3) 2_756 .
N15 Cu3 N15 177.0(5) 2_756 .
N13 Cu3 N12 94.0(2) . .
N13 Cu3 N12 94.0(2) 2_756 .
N15 Cu3 N12 91.5(2) 2_756 .
N15 Cu3 N12 91.5(2) . .
C23 N12 C23 118.5(14) 2_756 .
C23 N12 Cu3 120.7(7) 2_756 .
C23 N12 Cu3 120.7(7) . .
C26 O8 C27 110.9(10) . .
O5 N8 C14 121.0(9) . .
O5 N8 Cu2 125.8(7) . .
C14 N8 Cu2 113.2(7) . .
O7 N13 C24 122.8(9) . .
O7 N13 Cu3 126.5(7) . .
C24 N13 Cu3 109.9(7) . .
C22 C21 C22 117.8(15) 2_756 .
C22 C21 C20 121.1(7) 2_756 .
C22 C21 C20 121.1(7) . .
N8 C14 C15 126.4(10) . .
N8 C14 C16 113.2(9) . .
C15 C14 C16 120.4(10) . .
C19 C20 C19 117.2(13) 2_756 .
C19 C20 C21 121.4(6) 2_756 .
C19 C20 C21 121.4(6) . .
C16 N10 Cu2 112.8(8) . .
C16 N10 H10 123.6 . .
Cu2 N10 H10 123.6 . .
N10 C16 O6 131.0(10) . .
N10 C16 C14 118.5(10) . .
O6 C16 C14 110.5(9) . .
C18 N11 C18 115.1(13) . 2_756
C18 N11 Cu2 122.5(7) . .
C18 N11 Cu2 122.5(7) 2_756 .
C26 N15 Cu3 112.8(7) . .
C26 N15 H15 123.6 . .
Cu3 N15 H15 123.6 . .
N12 C23 C22 122.9(11) . .
N12 C23 H23 118.6 . .
C22 C23 H23 118.6 . .
N13 C24 C25 123.7(10) . .
N13 C24 C26 118.3(10) . .
C25 C24 C26 118.0(10) . .
C21 C22 C23 118.9(11) . .
C21 C22 H22 120.5 . .
C23 C22 H22 120.5 . .
N9 C15 C14 177.1(12) . .
N14 C25 C24 177.7(14) . .
N15 C26 O8 132.1(11) . .
N15 C26 C24 115.1(9) . .
O8 C26 C24 112.8(10) . .
C20 C19 C18 120.2(10) . .
C20 C19 H19 119.9 . .
C18 C19 H19 119.9 . .
N11 C18 C19 123.6(10) . .
N11 C18 H18 118.2 . .
C19 C18 H18 118.2 . .
N6 Cu1 N1 94.8(4) . .
N6 Cu1 N3 171.2(4) . .
N1 Cu1 N3 82.2(4) . .
N6 Cu1 N4 82.4(3) . .
N1 Cu1 N4 166.5(4) . .
N3 Cu1 N4 98.6(4) . .
N6 Cu1 N7 99.2(4) . .
N1 Cu1 N7 102.9(4) . .
N3 Cu1 N7 89.6(3) . .
N4 Cu1 N7 90.6(3) . .
C7 O4 C8 118.7(8) . .
C3 O2 C4 116.7(9) . .
C9 N7 C13 117.6(9) . .
C9 N7 Cu1 123.0(7) . .
C13 N7 Cu1 119.4(7) . .
C3 N3 Cu1 111.2(8) . .
C3 N3 H3 124.4 . .
Cu1 N3 H3 124.4 . .
C7 N6 Cu1 112.3(8) . .
C7 N6 H6 123.9 . .
Cu1 N6 H6 123.9 . .
N3 C3 O2 129.3(10) . .
N3 C3 C1 121.4(10) . .
O2 C3 C1 109.3(9) . .
O1 N1 C1 121.7(10) . .
O1 N1 Cu1 126.7(7) . .
C1 N1 Cu1 111.6(8) . .
N2 C2 C1 177.1(12) . .
C10 C11 C11 121.9(11) . 2_655
C10 C11 C12 114.6(10) . .
C11 C11 C12 123.4(12) 2_655 .
N7 C9 C10 122.8(10) . .
N7 C9 H9 118.6 . .
C10 C9 H9 118.6 . .
O3 N4 C5 119.9(9) . .
O3 N4 Cu1 129.6(7) . .
C5 N4 Cu1 109.5(7) . .
N1 C1 C2 123.1(10) . .
N1 C1 C3 113.3(10) . .
C2 C1 C3 123.6(9) . .
C9 C10 C11 120.9(10) . .
C9 C10 H10A 119.5 . .
C11 C10 H10A 119.5 . .
O2 C4 H4A 109.5 . .
O2 C4 H4B 109.5 . .
H4A C4 H4B 109.5 . .
O2 C4 H4C 109.5 . .
H4A C4 H4C 109.5 . .
H4B C4 H4C 109.5 . .
O4 C8 H8A 109.5 . .
O4 C8 H8B 109.5 . .
H8A C8 H8B 109.5 . .
O4 C8 H8C 109.5 . .
H8A C8 H8C 109.5 . .
H8B C8 H8C 109.5 . .
N6 C7 O4 127.7(10) . .
N6 C7 C5 119.2(10) . .
O4 C7 C5 113.1(9) . .
N4 C5 C6 122.4(10) . .
N4 C5 C7 115.5(10) . .
C6 C5 C7 122.2(10) . .
C12 C13 N7 122.0(10) . .
C12 C13 H13 119.0 . .
N7 C13 H13 119.0 . .
N5 C6 C5 176.8(12) . .
C16 O6 C17 114.1(9) . .
C13 C12 C11 122.0(12) . .
C13 C12 H12 119.0 . .
C11 C12 H12 119.0 . .
O8 C27 H27A 109.5 . .
O8 C27 H27B 109.5 . .
H27A C27 H27B 109.5 . .
O8 C27 H27C 109.5 . .
H27A C27 H27C 109.5 . .
H27B C27 H27C 109.5 . .
O6 C17 H17A 109.5 . .
O6 C17 H17B 109.5 . .
H17A C17 H17B 109.5 . .
O6 C17 H17C 109.5 . .
H17A C17 H17C 109.5 . .
H17B C17 H17C 109.5 . .

loop_
_geom_bond_atom_site_label_1
_geom_bond_atom_site_label_2
_geom_bond_distance
_geom_bond_site_symmetry_2
Cu2 N10 1.983(9) .
Cu2 N10 1.983(9) 2_756
Cu2 N8 1.999(10) .
Cu2 N8 1.999(10) 2_756
Cu2 N11 2.157(14) .
Cu3 N13 1.984(8) .
Cu3 N13 1.984(8) 2_756
Cu3 N15 1.997(9) 2_756
Cu3 N15 1.997(9) .
Cu3 N12 2.232(13) .
N12 C23 1.323(14) 2_756
N12 C23 1.323(14) .
O8 C26 1.370(13) .
O8 C27 1.483(15) .
N8 O5 1.261(11) .
N8 C14 1.317(14) .
N13 O7 1.244(11) .
N13 C24 1.307(14) .
C21 C22 1.390(14) 2_756
C21 C22 1.390(14) .
C21 C20 1.460(18) .
C14 C15 1.399(16) .
C14 C16 1.492(14) .
C20 C19 1.360(13) 2_756
C20 C19 1.360(13) .
N10 C16 1.260(15) .
N10 H10 0.8800 .
C16 O6 1.362(14) .
N11 C18 1.343(13) .
N11 C18 1.343(13) 2_756
N15 C26 1.270(14) .
N15 H15 0.8800 .
N14 C25 1.144(16) .
C23 C22 1.403(17) .
C23 H23 0.9500 .
C24 C25 1.431(15) .
C24 C26 1.456(15) .
C22 H22 0.9500 .
C15 N9 1.127(15) .
C19 C18 1.373(17) .
C19 H19 0.9500 .
C18 H18 0.9500 .
Cu1 N6 1.974(10) .
Cu1 N1 1.993(10) .
Cu1 N3 1.997(8) .
Cu1 N4 2.038(9) .
Cu1 N7 2.272(7) .
O4 C7 1.336(15) .
O4 C8 1.438(13) .
O2 C3 1.329(13) .
O2 C4 1.495(14) .
N7 C9 1.345(13) .
N7 C13 1.351(15) .
O1 N1 1.248(12) .
N3 C3 1.229(14) .
N3 H3 0.8800 .
N6 C7 1.266(14) .
N6 H6 0.8800 .
C3 C1 1.448(15) .
O3 N4 1.241(12) .
N1 C1 1.339(14) .
C2 N2 1.123(17) .
C2 C1 1.413(18) .
C11 C10 1.392(16) .
C11 C11 1.41(2) 2_655
C11 C12 1.417(14) .
C9 C10 1.367(17) .
C9 H9 0.9500 .
N4 C5 1.336(14) .
C10 H10A 0.9500 .
C4 H4A 0.9800 .
C4 H4B 0.9800 .
C4 H4C 0.9800 .
C8 H8A 0.9800 .
C8 H8B 0.9800 .
C8 H8C 0.9800 .
N5 C6 1.111(16) .
C7 C5 1.450(14) .
C5 C6 1.414(17) .
C13 C12 1.342(17) .
C13 H13 0.9500 .
O6 C17 1.405(15) .
C12 H12 0.9500 .
C27 H27A 0.9800 .
C27 H27B 0.9800 .
C27 H27C 0.9800 .
C17 H17A 0.9800 .
C17 H17B 0.9800 .
C17 H17C 0.9800 .

loop_
_geom_hbond_atom_site_label_D
_geom_hbond_atom_site_label_H
_geom_hbond_atom_site_label_A
_geom_hbond_distance_DH
_geom_hbond_distance_HA
_geom_hbond_distance_DA
_geom_hbond_angle_DHA
_geom_hbond_site_symmetry_A
N15 H15 O3 0.88 2.37 3.070(11) 136.6 .
N10 H10 N5 0.88 2.29 3.094(14) 152.4 1_565
N6 H6 O7 0.88 2.42 3.290(13) 170.6 1_554
N3 H3 N9 0.88 2.42 3.193(14) 146.4 4_646
